data_7151828
loop_
_publ_author_name
'Thornton, Paul D.'
'Cameron, T. Stanley'
'Burnell, D. Jean'

_publ_section_title
;
 Vinylogous anionic processes in the formation and interconversion of
 tetracyclic ring systems.
;
_journal_issue 9
_journal_name_full 'Organic &amp; biomolecular chemistry'
_journal_page_first 3447
_journal_page_last 3456
_journal_paper_doi 10.1039/c0ob01152e
_journal_volume 9
_journal_year 2011
_chemical_formula_moiety 'C14 H16 O2 '
_chemical_formula_sum 'C14 H16 O2'
_chemical_formula_weight 216.28
_space_group_IT_number 2
_symmetry_cell_setting triclinic
_symmetry_Int_Tables_number 2
_symmetry_space_group_name_Hall '-P 1'
_symmetry_space_group_name_H-M 'P -1'
_cell_angle_alpha 93.05(2)
_cell_angle_beta 118.249(14)
_cell_angle_gamma 94.88(2)
_cell_formula_units_Z 4
_cell_length_a 8.5532(17)
_cell_length_b 18.428(5)
_cell_length_c 8.1080(17)
_cell_measurement_reflns_used 25
_cell_measurement_temperature 296.1
_cell_measurement_theta_max 20.0
_cell_measurement_theta_min 19.8
_cell_volume 1115.3(5)
_computing_cell_refinement 'MSC/AFC Diffractometer Control'
_computing_data_collection 'MSC/AFC Diffractometer Control'
_computing_data_reduction CrystalStructure
_computing_publication_material 'CrystalStructure 3.8'
_computing_structure_refinement CRYSTALS
_computing_structure_solution SIR92
_diffrn_ambient_temperature 296.1
_diffrn_measured_fraction_theta_full 1.000
_diffrn_measured_fraction_theta_max 0.998
_diffrn_measurement_device_type 'Rigaku AFC5R'
_diffrn_measurement_method \w-2\q
_diffrn_radiation_type 'Mo K\a'
_diffrn_radiation_wavelength 0.71069
_diffrn_reflns_av_R_equivalents 0.014
_diffrn_reflns_limit_h_max 12
_diffrn_reflns_limit_h_min 0
_diffrn_reflns_limit_k_max 25
_diffrn_reflns_limit_k_min -25
_diffrn_reflns_limit_l_max 10
_diffrn_reflns_limit_l_min -11
_diffrn_reflns_number 6940
_diffrn_reflns_theta_full 29.00
_diffrn_reflns_theta_max 30.07
_diffrn_standards_decay_% 0.00
_diffrn_standards_interval_count 155394144
_diffrn_standards_number 3
_exptl_absorpt_coefficient_mu 0.085
_exptl_absorpt_correction_type none
_exptl_crystal_colour colourless
_exptl_crystal_density_diffrn 1.288
_exptl_crystal_density_method 'not measured'
_exptl_crystal_description needle
_exptl_crystal_F_000 464.00
_exptl_crystal_size_max 0.32
_exptl_crystal_size_mid 0.19
_exptl_crystal_size_min 0.11
_refine_diff_density_max 0.38
_refine_diff_density_min -0.23
_refine_ls_extinction_coef 161(21)
_refine_ls_extinction_method 'Larson (1970) Crystallographic Computing eq. 22'
_refine_ls_goodness_of_fit_ref 1.127
_refine_ls_hydrogen_treatment refall
_refine_ls_number_parameters 291
_refine_ls_number_reflns 3193
_refine_ls_R_factor_gt 0.0448
_refine_ls_shift/su_max 0.0027
_refine_ls_structure_factor_coef F
_refine_ls_weighting_details
;
Chebychev polynomial with 3 parameters (Carruthers & Watkin, 1979)
4.5682 1.1019 3.6441
;
_refine_ls_weighting_scheme calc
_refine_ls_wR_factor_ref 0.0563
_reflns_number_gt 3193
_reflns_number_total 5942
_reflns_threshold_expression F^2^>2.0\s(F^2^)
_cod_data_source_file c0ob01152e.txt
_cod_data_source_block '_afc5r.xtl_Cu_radiation___'
_cod_original_formula_sum 'C14 H16 O2 '
_cod_database_code 7151828

loop_
_symmetry_equiv_pos_site_id
_symmetry_equiv_pos_as_xyz
1 +X,+Y,+Z
2 -X,-Y,-Z

loop_
_atom_site_label
_atom_site_type_symbol
_atom_site_fract_x
_atom_site_fract_y
_atom_site_fract_z
_atom_site_U_iso_or_equiv
_atom_site_adp_type
_atom_site_occupancy
_atom_site_symmetry_multiplicity
_atom_site_calc_flag
_atom_site_refinement_flags
_atom_site_disorder_assembly
_atom_site_disorder_group
O1 O -0.4374(2) 0.30634(10) -0.2404(2) 0.0665(4) Uani 1.00 1 d . . .
O2 O 0.1604(2) 0.44646(13) 0.0595(3) 0.0975(8) Uani 1.00 1 d . . .
O3 O 0.6547(2) 0.06871(11) 0.6862(2) 0.0706(5) Uani 1.00 1 d . . .
O4 O 0.3414(2) 0.23882(10) 0.9651(2) 0.0699(5) Uani 1.00 1 d . . .
C1 C -0.1473(2) 0.38431(9) 0.2342(2) 0.0354(4) Uani 1.00 1 d . . .
C2 C -0.1007(2) 0.37073(11) 0.4324(2) 0.0468(5) Uani 1.00 1 d . . .
C3 C -0.2658(3) 0.36650(17) 0.4536(3) 0.0701(8) Uani 1.00 1 d . . .
C4 C -0.4037(3) 0.39833(14) 0.2820(3) 0.0610(6) Uani 1.00 1 d . . .
C5 C -0.3090(2) 0.42822(10) 0.1733(2) 0.0451(4) Uani 1.00 1 d . . .
C6 C -0.4199(2) 0.41163(12) -0.0390(3) 0.0548(5) Uani 1.00 1 d . . .
C7 C -0.3726(2) 0.33963(11) -0.0869(2) 0.0434(4) Uani 1.00 1 d . . .
C8 C -0.2258(2) 0.31497(10) 0.0917(2) 0.0389(4) Uani 1.00 1 d . . .
C9 C -0.0912(3) 0.27637(13) 0.0624(3) 0.0611(6) Uani 1.00 1 d . . .
C10 C 0.0110(3) 0.32655(18) -0.0031(3) 0.0732(8) Uani 1.00 1 d . . .
C11 C 0.0738(2) 0.40246(14) 0.0989(3) 0.0592(6) Uani 1.00 1 d . . .
C12 C 0.0316(2) 0.42146(10) 0.2560(2) 0.0442(4) Uani 1.00 1 d . . .
C13 C 0.1761(2) 0.39703(13) 0.4457(3) 0.0551(5) Uani 1.00 1 d . . .
C14 C 0.0737(3) 0.37805(13) 0.5465(2) 0.0561(5) Uani 1.00 1 d . . .
C15 C 0.2214(2) 0.13054(9) 0.5096(2) 0.0298(3) Uani 1.00 1 d . . .
C16 C 0.0304(2) 0.10127(10) 0.3733(2) 0.0383(4) Uani 1.00 1 d . . .
C17 C 0.0176(2) 0.06883(13) 0.1930(2) 0.0534(5) Uani 1.00 1 d . . .
C18 C 0.1816(3) 0.10928(13) 0.1910(2) 0.0526(5) Uani 1.00 1 d . . .
C19 C 0.2918(2) 0.16015(10) 0.3778(2) 0.0388(4) Uani 1.00 1 d . . .
C20 C 0.4911(2) 0.15529(13) 0.4747(2) 0.0489(5) Uani 1.00 1 d . . .
C21 C 0.5164(2) 0.09449(11) 0.5979(2) 0.0433(4) Uani 1.00 1 d . . .
C22 C 0.3434(2) 0.07116(9) 0.6015(2) 0.0354(4) Uani 1.00 1 d . . .
C23 C 0.3757(3) 0.05884(12) 0.7983(2) 0.0509(5) Uani 1.00 1 d . . .
C24 C 0.4511(3) 0.13020(14) 0.9260(2) 0.0551(5) Uani 1.00 1 d . . .
C25 C 0.3342(2) 0.18924(11) 0.8568(2) 0.0442(5) Uani 1.00 1 d . . .
C26 C 0.2027(2) 0.18532(10) 0.6493(2) 0.0372(4) Uani 1.00 1 d . . .
C27 C 0.0091(2) 0.16362(14) 0.6184(3) 0.0561(6) Uani 1.00 1 d . . .
C28 C -0.0828(2) 0.11978(13) 0.4296(3) 0.0518(5) Uani 1.00 1 d . . .
H1 H -0.3056 0.3172 0.4576 0.087 Uiso 1.00 1 c R . .
H2 H -0.2428 0.3952 0.5656 0.087 Uiso 1.00 1 c R . .
H3 H -0.4976 0.3607 0.2036 0.075 Uiso 1.00 1 c R . .
H4 H -0.4518 0.4366 0.3193 0.075 Uiso 1.00 1 c R . .
H5 H -0.2696 0.4791 0.2093 0.051 Uiso 1.00 1 c R . .
H6 H -0.5439 0.4085 -0.0771 0.060 Uiso 1.00 1 c R . .
H7 H -0.3894 0.4488 -0.0993 0.060 Uiso 1.00 1 c R . .
H8 H -0.2828 0.2818 0.1384 0.044 Uiso 1.00 1 c R . .
H9 H -0.0095 0.2600 0.1780 0.069 Uiso 1.00 1 c R . .
H10 H -0.1525 0.2352 -0.0293 0.070 Uiso 1.00 1 c R . .
H11 H 0.1130 0.3049 0.0111 0.090 Uiso 1.00 1 c R . .
H12 H -0.0647 0.3310 -0.1326 0.089 Uiso 1.00 1 c R . .
H13 H 0.0340 0.4731 0.2717 0.050 Uiso 1.00 1 c R . .
H14 H 0.2233 0.3554 0.4214 0.058 Uiso 1.00 1 c R . .
H15 H 0.2709 0.4353 0.5159 0.058 Uiso 1.00 1 c R . .
H16 H 0.2080 0.2329 0.6110 0.045 Uiso 1.00 1 c R . .
H17 H 0.0108 0.1351 0.7132 0.067 Uiso 1.00 1 c R . .
H18 H -0.0476 0.2059 0.6176 0.067 Uiso 1.00 1 c R . .
H19 H 0.0237 0.0176 0.1935 0.064 Uiso 1.00 1 c R . .
H20 H -0.0901 0.0777 0.0876 0.064 Uiso 1.00 1 c R . .
H21 H 0.2534 0.0747 0.1801 0.063 Uiso 1.00 1 c R . .
H22 H 0.1434 0.1376 0.0874 0.063 Uiso 1.00 1 c R . .
H23 H 0.2694 0.2094 0.3582 0.046 Uiso 1.00 1 c R . .
H24 H 0.5294 0.1441 0.3849 0.059 Uiso 1.00 1 c R . .
H25 H 0.5561 0.2001 0.5485 0.059 Uiso 1.00 1 c R . .
H26 H 0.2896 0.0262 0.5233 0.042 Uiso 1.00 1 c R . .
H27 H 0.2660 0.0405 0.7927 0.061 Uiso 1.00 1 c R . .
H28 H 0.4585 0.0242 0.8474 0.061 Uiso 1.00 1 c R . .
H29 H 0.4666 0.1214 1.0469 0.066 Uiso 1.00 1 c R . .
H30 H 0.5639 0.1466 0.9360 0.066 Uiso 1.00 1 c R . .
H31 H 0.1271 0.3719 0.6768 0.067 Uiso 1.00 1 c R . .
H32 H -0.2087 0.1068 0.3587 0.062 Uiso 1.00 1 c R . .

loop_
_atom_site_aniso_label
_atom_site_aniso_U_11
_atom_site_aniso_U_22
_atom_site_aniso_U_33
_atom_site_aniso_U_12
_atom_site_aniso_U_13
_atom_site_aniso_U_23
O1 0.0548(9) 0.0846(11) 0.0422(7) -0.0021(8) 0.0119(7) -0.0083(7)
O2 0.0808(13) 0.1097(16) 0.1366(18) 0.0202(12) 0.0744(14) 0.0585(14)
O3 0.0451(8) 0.0900(12) 0.0728(10) 0.0314(8) 0.0216(7) 0.0075(8)
O4 0.0717(10) 0.0756(11) 0.0646(9) -0.0107(8) 0.0414(9) -0.0312(8)
C1 0.0296(7) 0.0320(8) 0.0371(8) 0.0021(6) 0.0102(6) 0.0028(6)
C2 0.0467(10) 0.0459(10) 0.0424(9) 0.0023(8) 0.0175(8) 0.0048(7)
C3 0.0616(14) 0.094(2) 0.0621(14) 0.0042(13) 0.0360(12) 0.0118(13)
C4 0.0457(11) 0.0657(14) 0.0753(15) 0.0050(10) 0.0337(11) -0.0071(11)
C5 0.0335(8) 0.0365(9) 0.0564(11) 0.0066(7) 0.0146(8) -0.0005(8)
C6 0.0359(9) 0.0545(12) 0.0578(11) 0.0121(8) 0.0078(9) 0.0121(9)
C7 0.0314(8) 0.0496(10) 0.0402(9) -0.0025(7) 0.0112(7) 0.0034(7)
C8 0.0352(8) 0.0339(8) 0.0412(9) 0.0031(6) 0.0135(7) 0.0035(6)
C9 0.0527(12) 0.0589(13) 0.0625(13) 0.0176(10) 0.0200(10) -0.0074(10)
C10 0.0505(13) 0.107(2) 0.0654(14) 0.0151(13) 0.0306(12) -0.0051(14)
C11 0.0321(9) 0.0811(16) 0.0698(14) 0.0172(10) 0.0243(9) 0.0372(12)
C12 0.0306(8) 0.0391(10) 0.0539(10) 0.0006(7) 0.0131(8) 0.0111(8)
C13 0.0322(9) 0.0596(13) 0.0517(11) 0.0002(9) 0.0036(8) 0.0042(9)
C14 0.0508(11) 0.0628(13) 0.0371(9) 0.0017(10) 0.0077(8) 0.0054(8)
C15 0.0288(7) 0.0329(8) 0.0313(7) 0.0054(6) 0.0171(6) 0.0028(6)
C16 0.0308(7) 0.0423(9) 0.0396(8) 0.0027(7) 0.0157(7) 0.0010(7)
C17 0.0440(10) 0.0733(14) 0.0359(9) 0.0027(9) 0.0154(8) -0.0065(9)
C18 0.0532(11) 0.0718(14) 0.0379(9) 0.0083(10) 0.0260(9) 0.0059(9)
C19 0.0416(9) 0.0425(9) 0.0398(8) 0.0076(7) 0.0245(7) 0.0114(7)
C20 0.0393(9) 0.0661(13) 0.0512(10) 0.0034(9) 0.0304(8) 0.0038(9)
C21 0.0347(8) 0.0534(11) 0.0413(9) 0.0124(8) 0.0178(7) -0.0057(7)
C22 0.0389(8) 0.0311(8) 0.0354(8) 0.0082(6) 0.0168(7) 0.0017(6)
C23 0.0578(12) 0.0511(11) 0.0439(10) 0.0100(9) 0.0228(9) 0.0175(8)
C24 0.0520(11) 0.0806(15) 0.0305(8) 0.0085(10) 0.0183(8) 0.0017(9)
C25 0.0408(9) 0.0524(11) 0.0451(9) -0.0103(8) 0.0293(8) -0.0100(8)
C26 0.0361(8) 0.0372(9) 0.0437(9) 0.0047(6) 0.0241(7) -0.0016(7)
C27 0.0371(9) 0.0726(14) 0.0645(12) 0.0019(9) 0.0321(9) -0.0144(10)
C28 0.0293(8) 0.0663(13) 0.0563(11) 0.0022(8) 0.0197(8) -0.0062(9)

loop_
_atom_type_symbol
_atom_type_description
_atom_type_scat_dispersion_real
_atom_type_scat_dispersion_imag
_atom_type_scat_source
C C 0.003 0.002
;
International Tables for Crystallography
(1992, Vol. C, Tables 4.2.6.8 and 6.1.1.4)
;
H H 0.000 0.000
;
International Tables for Crystallography
(1992, Vol. C, Table 6.1.1.4)
;
O O 0.011 0.006
;
International Tables for Crystallography
(1992, Vol. C, Tables 4.2.6.8 and 6.1.1.4)
;

loop_
_geom_angle_atom_site_label_1
_geom_angle_atom_site_label_2
_geom_angle_atom_site_label_3
_geom_angle
_geom_angle_publ_flag
_geom_angle_site_symmetry_1
_geom_angle_site_symmetry_2
_geom_angle_site_symmetry_3
C(2) C(1) C(5) 103.29(18) yes . . .
C(2) C(1) C(8) 114.27(15) yes . . .
C(2) C(1) C(12) 102.99(13) yes . . .
C(5) C(1) C(8) 102.96(12) yes . . .
C(5) C(1) C(12) 119.80(15) yes . . .
C(8) C(1) C(12) 113.53(18) yes . . .
C(1) C(2) C(3) 109.66(16) yes . . .
C(1) C(2) C(14) 112.7(2) yes . . .
C(3) C(2) C(14) 136.3(2) yes . . .
C(2) C(3) C(4) 105.2(2) yes . . .
C(3) C(4) C(5) 107.8(2) yes . . .
C(1) C(5) C(4) 103.68(16) yes . . .
C(1) C(5) C(6) 106.33(18) yes . . .
C(4) C(5) C(6) 113.79(16) yes . . .
C(5) C(6) C(7) 105.80(15) yes . . .
O(1) C(7) C(6) 126.29(17) yes . . .
O(1) C(7) C(8) 124.55(19) yes . . .
C(6) C(7) C(8) 109.16(15) yes . . .
C(1) C(8) C(7) 104.96(14) yes . . .
C(1) C(8) C(9) 115.19(15) yes . . .
C(7) C(8) C(9) 114.35(19) yes . . .
C(8) C(9) C(10) 111.1(2) yes . . .
C(9) C(10) C(11) 115.4(2) yes . . .
O(2) C(11) C(10) 120.5(2) yes . . .
O(2) C(11) C(12) 120.9(2) yes . . .
C(10) C(11) C(12) 118.5(2) yes . . .
C(1) C(12) C(11) 116.81(14) yes . . .
C(1) C(12) C(13) 103.59(17) yes . . .
C(11) C(12) C(13) 110.34(18) yes . . .
C(12) C(13) C(14) 103.49(17) yes . . .
C(2) C(14) C(13) 111.61(19) yes . . .
C(16) C(15) C(19) 102.44(13) yes . . .
C(16) C(15) C(22) 114.51(13) yes . . .
C(16) C(15) C(26) 102.83(15) yes . . .
C(19) C(15) C(22) 102.67(16) yes . . .
C(19) C(15) C(26) 119.28(14) yes . . .
C(22) C(15) C(26) 114.91(13) yes . . .
C(15) C(16) C(17) 109.79(18) yes . . .
C(15) C(16) C(28) 113.20(16) yes . . .
C(17) C(16) C(28) 136.04(15) yes . . .
C(16) C(17) C(18) 103.29(15) yes . . .
C(17) C(18) C(19) 108.7(2) yes . . .
C(15) C(19) C(18) 103.86(15) yes . . .
C(15) C(19) C(20) 106.61(15) yes . . .
C(18) C(19) C(20) 114.58(19) yes . . .
C(19) C(20) C(21) 104.85(18) yes . . .
O(3) C(21) C(20) 125.7(2) yes . . .
O(3) C(21) C(22) 124.3(2) yes . . .
C(20) C(21) C(22) 109.95(15) yes . . .
C(15) C(22) C(21) 105.43(15) yes . . .
C(15) C(22) C(23) 114.93(18) yes . . .
C(21) C(22) C(23) 112.09(14) yes . . .
C(22) C(23) C(24) 110.15(18) yes . . .
C(23) C(24) C(25) 113.44(14) yes . . .
O(4) C(25) C(24) 120.67(16) yes . . .
O(4) C(25) C(26) 120.36(18) yes . . .
C(24) C(25) C(26) 118.95(17) yes . . .
C(15) C(26) C(25) 118.90(16) yes . . .
C(15) C(26) C(27) 104.83(14) yes . . .
C(25) C(26) C(27) 109.14(19) yes . . .
C(26) C(27) C(28) 103.1(2) yes . . .
C(16) C(28) C(27) 112.20(16) yes . . .
C(2) C(3) H(1) 110.7 no . . .
C(2) C(3) H(2) 110.2 no . . .
C(4) C(3) H(1) 111.2 no . . .
C(4) C(3) H(2) 110.0 no . . .
H(1) C(3) H(2) 109.5 no . . .
C(3) C(4) H(3) 109.4 no . . .
C(3) C(4) H(4) 110.6 no . . .
C(5) C(4) H(3) 109.5 no . . .
C(5) C(4) H(4) 110.1 no . . .
H(3) C(4) H(4) 109.4 no . . .
C(1) C(5) H(5) 110.6 no . . .
C(4) C(5) H(5) 110.6 no . . .
C(6) C(5) H(5) 111.5 no . . .
C(5) C(6) H(6) 110.7 no . . .
C(5) C(6) H(7) 110.1 no . . .
C(7) C(6) H(6) 110.8 no . . .
C(7) C(6) H(7) 109.9 no . . .
H(6) C(6) H(7) 109.4 no . . .
C(1) C(8) H(8) 106.9 no . . .
C(7) C(8) H(8) 107.1 no . . .
C(9) C(8) H(8) 107.9 no . . .
C(8) C(9) H(9) 109.1 no . . .
C(8) C(9) H(10) 108.9 no . . .
C(10) C(9) H(9) 109.0 no . . .
C(10) C(9) H(10) 109.4 no . . .
H(9) C(9) H(10) 109.3 no . . .
C(9) C(10) H(11) 108.4 no . . .
C(9) C(10) H(12) 107.9 no . . .
C(11) C(10) H(11) 108.0 no . . .
C(11) C(10) H(12) 107.7 no . . .
H(11) C(10) H(12) 109.4 no . . .
C(1) C(12) H(13) 108.7 no . . .
C(11) C(12) H(13) 108.7 no . . .
C(13) C(12) H(13) 108.4 no . . .
C(12) C(13) H(14) 110.3 no . . .
C(12) C(13) H(15) 111.6 no . . .
C(14) C(13) H(14) 110.7 no . . .
C(14) C(13) H(15) 111.3 no . . .
H(14) C(13) H(15) 109.4 no . . .
C(2) C(14) H(31) 124.2 no . . .
C(13) C(14) H(31) 124.2 no . . .
C(16) C(17) H(19) 111.0 no . . .
C(16) C(17) H(20) 111.0 no . . .
C(18) C(17) H(19) 111.0 no . . .
C(18) C(17) H(20) 111.0 no . . .
H(19) C(17) H(20) 109.5 no . . .
C(17) C(18) H(21) 109.6 no . . .
C(17) C(18) H(22) 109.7 no . . .
C(19) C(18) H(21) 109.7 no . . .
C(19) C(18) H(22) 109.8 no . . .
H(21) C(18) H(22) 109.5 no . . .
C(15) C(19) H(23) 110.5 no . . .
C(18) C(19) H(23) 110.5 no . . .
C(20) C(19) H(23) 110.5 no . . .
C(19) C(20) H(24) 110.7 no . . .
C(19) C(20) H(25) 110.6 no . . .
C(21) C(20) H(24) 110.6 no . . .
C(21) C(20) H(25) 110.6 no . . .
H(24) C(20) H(25) 109.4 no . . .
C(15) C(22) H(26) 108.0 no . . .
C(21) C(22) H(26) 108.0 no . . .
C(23) C(22) H(26) 108.1 no . . .
C(22) C(23) H(27) 109.4 no . . .
C(22) C(23) H(28) 109.3 no . . .
C(24) C(23) H(27) 109.3 no . . .
C(24) C(23) H(28) 109.3 no . . .
H(27) C(23) H(28) 109.4 no . . .
C(23) C(24) H(29) 108.6 no . . .
C(23) C(24) H(30) 108.5 no . . .
C(25) C(24) H(29) 108.4 no . . .
C(25) C(24) H(30) 108.4 no . . .
H(29) C(24) H(30) 109.4 no . . .
C(15) C(26) H(16) 107.8 no . . .
C(25) C(26) H(16) 107.8 no . . .
C(27) C(26) H(16) 107.8 no . . .
C(26) C(27) H(17) 111.0 no . . .
C(26) C(27) H(18) 111.0 no . . .
C(28) C(27) H(17) 111.1 no . . .
C(28) C(27) H(18) 111.0 no . . .
H(17) C(27) H(18) 109.4 no . . .
C(16) C(28) H(32) 123.9 no . . .
C(27) C(28) H(32) 123.9 no . . .

loop_
_geom_bond_atom_site_label_1
_geom_bond_atom_site_label_2
_geom_bond_distance
_geom_bond_publ_flag
_geom_bond_site_symmetry_1
_geom_bond_site_symmetry_2
O(1) C(7) 1.200(2) yes . .
O(2) C(11) 1.208(3) yes . .
O(3) C(21) 1.211(2) yes . .
O(4) C(25) 1.210(2) yes . .
C(1) C(2) 1.502(2) yes . .
C(1) C(5) 1.549(2) yes . .
C(1) C(8) 1.543(2) yes . .
C(1) C(12) 1.547(2) yes . .
C(2) C(3) 1.498(4) yes . .
C(2) C(14) 1.321(2) yes . .
C(3) C(4) 1.524(3) yes . .
C(4) C(5) 1.545(4) yes . .
C(5) C(6) 1.518(2) yes . .
C(6) C(7) 1.503(3) yes . .
C(7) C(8) 1.525(2) yes . .
C(8) C(9) 1.506(3) yes . .
C(9) C(10) 1.502(4) yes . .
C(10) C(11) 1.503(3) yes . .
C(11) C(12) 1.511(3) yes . .
C(12) C(13) 1.570(2) yes . .
C(13) C(14) 1.488(4) yes . .
C(15) C(16) 1.503(2) yes . .
C(15) C(19) 1.555(3) yes . .
C(15) C(22) 1.545(2) yes . .
C(15) C(26) 1.551(2) yes . .
C(16) C(17) 1.500(3) yes . .
C(16) C(28) 1.312(3) yes . .
C(17) C(18) 1.539(3) yes . .
C(18) C(19) 1.552(2) yes . .
C(19) C(20) 1.516(2) yes . .
C(20) C(21) 1.502(3) yes . .
C(21) C(22) 1.520(3) yes . .
C(22) C(23) 1.518(3) yes . .
C(23) C(24) 1.515(3) yes . .
C(24) C(25) 1.489(3) yes . .
C(25) C(26) 1.511(2) yes . .
C(26) C(27) 1.565(3) yes . .
C(27) C(28) 1.495(3) yes . .
C(3) H(1) 0.950 no . .
C(3) H(2) 0.951 no . .
C(4) H(3) 0.951 no . .
C(4) H(4) 0.950 no . .
C(5) H(5) 0.950 no . .
C(6) H(6) 0.950 no . .
C(6) H(7) 0.951 no . .
C(8) H(8) 0.950 no . .
C(9) H(9) 0.951 no . .
C(9) H(10) 0.952 no . .
C(10) H(11) 0.950 no . .
C(10) H(12) 0.951 no . .
C(12) H(13) 0.950 no . .
C(13) H(14) 0.951 no . .
C(13) H(15) 0.950 no . .
C(14) H(31) 0.950 no . .
C(17) H(19) 0.950 no . .
C(17) H(20) 0.950 no . .
C(18) H(21) 0.951 no . .
C(18) H(22) 0.949 no . .
C(19) H(23) 0.950 no . .
C(20) H(24) 0.950 no . .
C(20) H(25) 0.951 no . .
C(22) H(26) 0.950 no . .
C(23) H(27) 0.950 no . .
C(23) H(28) 0.951 no . .
C(24) H(29) 0.950 no . .
C(24) H(30) 0.951 no . .
C(26) H(16) 0.951 no . .
C(27) H(17) 0.950 no . .
C(27) H(18) 0.950 no . .
C(28) H(32) 0.950 no . .

loop_
_geom_contact_atom_site_label_1
_geom_contact_atom_site_label_2
_geom_contact_distance
_geom_contact_publ_flag
_geom_contact_site_symmetry_1
_geom_contact_site_symmetry_2
O(1) O(4) 3.273(3) ? . 1_454
O(1) C(20) 3.339(2) ? . 1_454
O(1) C(25) 3.165(3) ? . 1_454
O(1) C(26) 3.356(2) ? . 1_454
O(2) O(2) 3.313(3) ? . 2_565
O(2) C(4) 3.508(3) ? . 1_655
O(2) C(5) 3.570(3) ? . 2_565
O(2) C(6) 3.346(3) ? . 2_565
O(2) C(11) 3.509(3) ? . 2_565
O(2) C(12) 3.540(3) ? . 2_565
O(3) C(21) 3.437(2) ? . 2_656
O(3) C(22) 3.390(2) ? . 2_656
O(4) O(1) 3.273(3) ? . 1_656
O(4) C(4) 3.577(2) ? . 1_656
O(4) C(7) 3.146(3) ? . 1_656
O(4) C(8) 3.478(2) ? . 1_656
O(4) C(10) 3.477(3) ? . 1_556
C(4) O(2) 3.508(3) ? . 1_455
C(4) O(4) 3.577(2) ? . 1_454
C(5) O(2) 3.570(3) ? . 2_565
C(6) O(2) 3.346(3) ? . 2_565
C(7) O(4) 3.146(3) ? . 1_454
C(7) C(25) 3.431(2) ? . 1_454
C(8) O(4) 3.478(2) ? . 1_454
C(10) O(4) 3.477(3) ? . 1_554
C(11) O(2) 3.509(3) ? . 2_565
C(12) O(2) 3.540(3) ? . 2_565
C(20) O(1) 3.339(2) ? . 1_656
C(21) O(3) 3.437(2) ? . 2_656
C(22) O(3) 3.390(2) ? . 2_656
C(25) O(1) 3.165(3) ? . 1_656
C(25) C(7) 3.431(2) ? . 1_656
C(26) O(1) 3.356(2) ? . 1_656
O(1) H(1) 3.152 ? . 1_554
O(1) H(2) 3.195 ? . 1_554
O(1) H(14) 3.152 ? . 1_454
O(1) H(15) 3.553 ? . 1_454
O(1) H(16) 2.855 ? . 1_454
O(1) H(23) 3.311 ? . 1_454
O(1) H(25) 2.510 ? . 1_454
O(1) H(30) 3.339 ? . 1_454
O(2) H(3) 3.188 ? . 1_655
O(2) H(4) 3.000 ? . 1_655
O(2) H(5) 3.087 ? . 2_565
O(2) H(6) 3.314 ? . 1_655
O(2) H(7) 2.521 ? . 2_565
O(2) H(13) 2.965 ? . 2_565
O(2) H(31) 3.199 ? . 1_554
O(3) H(10) 3.499 ? . 1_656
O(3) H(17) 3.086 ? . 1_655
O(3) H(19) 3.069 ? . 2_656
O(3) H(20) 2.923 ? . 1_656
O(3) H(21) 2.937 ? . 2_656
O(3) H(26) 2.601 ? . 2_656
O(3) H(32) 3.451 ? . 1_655
O(4) H(3) 2.678 ? . 1_656
O(4) H(6) 3.281 ? . 1_656
O(4) H(8) 2.847 ? . 1_656
O(4) H(11) 2.547 ? . 1_556
O(4) H(22) 2.929 ? . 1_556
O(4) H(23) 3.580 ? . 1_556
O(4) H(31) 3.487 ? . .
C(2) H(12) 3.515 ? . 1_556
C(2) H(13) 3.473 ? . 2_566
C(2) H(18) 3.430 ? . .
C(3) H(12) 3.099 ? . 1_556
C(3) H(13) 3.428 ? . 2_566
C(3) H(25) 3.589 ? . 1_455
C(4) H(7) 3.474 ? . 2_465
C(4) H(15) 3.238 ? . 2_566
C(5) H(6) 3.349 ? . 2_465
C(5) H(7) 3.439 ? . 2_465
C(5) H(15) 3.345 ? . 2_566
C(6) H(5) 3.278 ? . 2_465
C(6) H(6) 3.477 ? . 2_465
C(6) H(7) 3.560 ? . 2_465
C(6) H(15) 3.397 ? . 1_454
C(6) H(31) 3.427 ? . 1_454
C(7) H(16) 3.564 ? . 1_454
C(7) H(25) 3.597 ? . 1_454
C(7) H(30) 3.581 ? . 1_454
C(8) H(30) 3.308 ? . 1_454
C(9) H(22) 3.339 ? . .
C(9) H(23) 3.278 ? . .
C(9) H(30) 3.339 ? . 1_454
C(10) H(2) 3.506 ? . 1_554
C(10) H(18) 3.504 ? . 1_554
C(10) H(31) 3.309 ? . 1_554
C(11) H(3) 3.515 ? . 1_655
C(11) H(4) 3.554 ? . 1_655
C(12) H(2) 3.570 ? . 2_566
C(13) H(4) 3.534 ? . 2_566
C(13) H(5) 3.250 ? . 2_566
C(13) H(6) 3.436 ? . 1_656
C(13) H(16) 3.353 ? . .
C(14) H(5) 3.034 ? . 2_566
C(14) H(6) 3.222 ? . 1_656
C(14) H(12) 3.450 ? . 1_556
C(14) H(13) 3.440 ? . 2_566
C(14) H(16) 2.974 ? . .
C(14) H(18) 3.417 ? . .
C(16) H(9) 3.366 ? . .
C(16) H(27) 3.215 ? . 2_556
C(17) H(9) 3.555 ? . .
C(17) H(19) 3.287 ? . 2_555
C(17) H(27) 3.069 ? . 2_556
C(18) H(9) 3.323 ? . .
C(18) H(17) 3.510 ? . 1_554
C(18) H(19) 3.408 ? . 2_555
C(18) H(29) 3.160 ? . 1_554
C(19) H(9) 3.134 ? . .
C(20) H(1) 3.367 ? . 1_655
C(20) H(18) 3.565 ? . 1_655
C(20) H(29) 3.394 ? . 1_554
C(20) H(32) 3.296 ? . 1_655
C(21) H(26) 3.257 ? . 2_656
C(22) H(32) 3.466 ? . 2_556
C(23) H(28) 3.097 ? . 2_657
C(23) H(32) 3.178 ? . 2_556
C(24) H(8) 3.262 ? . 1_656
C(24) H(21) 3.373 ? . 1_556
C(24) H(22) 3.458 ? . 1_556
C(24) H(24) 3.444 ? . 1_556
C(24) H(28) 3.414 ? . 2_657
C(24) H(32) 3.416 ? . 1_656
C(25) H(8) 3.226 ? . 1_656
C(25) H(11) 3.512 ? . 1_556
C(25) H(22) 3.143 ? . 1_556
C(26) H(31) 3.568 ? . .
C(27) H(22) 3.487 ? . 1_556
C(27) H(24) 3.587 ? . 1_455
C(28) H(9) 3.568 ? . .
C(28) H(24) 3.234 ? . 1_455
C(28) H(26) 3.233 ? . 2_556
C(28) H(27) 3.225 ? . 2_556
H(1) O(1) 3.152 ? . 1_556
H(1) C(20) 3.367 ? . 1_455
H(1) H(12) 2.948 ? . 1_556
H(1) H(18) 3.017 ? . .
H(1) H(24) 3.281 ? . 1_455
H(1) H(25) 2.676 ? . 1_455
H(2) O(1) 3.195 ? . 1_556
H(2) C(10) 3.506 ? . 1_556
H(2) C(12) 3.570 ? . 2_566
H(2) H(12) 2.606 ? . 1_556
H(2) H(13) 2.742 ? . 2_566
H(2) H(15) 3.232 ? . 2_566
H(3) O(2) 3.188 ? . 1_455
H(3) O(4) 2.678 ? . 1_454
H(3) C(11) 3.515 ? . 1_455
H(3) H(11) 2.985 ? . 1_455
H(3) H(14) 3.577 ? . 1_455
H(4) O(2) 3.000 ? . 1_455
H(4) C(11) 3.554 ? . 1_455
H(4) C(13) 3.534 ? . 2_566
H(4) H(6) 3.544 ? . 2_465
H(4) H(7) 2.843 ? . 2_465
H(4) H(14) 3.500 ? . 1_455
H(4) H(15) 3.426 ? . 1_455
H(4) H(15) 2.615 ? . 2_566
H(5) O(2) 3.087 ? . 2_565
H(5) C(6) 3.278 ? . 2_465
H(5) C(13) 3.250 ? . 2_566
H(5) C(14) 3.034 ? . 2_566
H(5) H(6) 2.676 ? . 2_465
H(5) H(7) 3.064 ? . 2_465
H(5) H(15) 2.665 ? . 2_566
H(5) H(31) 2.822 ? . 2_566
H(6) O(2) 3.314 ? . 1_455
H(6) O(4) 3.281 ? . 1_454
H(6) C(5) 3.349 ? . 2_465
H(6) C(6) 3.477 ? . 2_465
H(6) C(13) 3.436 ? . 1_454
H(6) C(14) 3.222 ? . 1_454
H(6) H(4) 3.544 ? . 2_465
H(6) H(5) 2.676 ? . 2_465
H(6) H(6) 3.426 ? . 2_465
H(6) H(7) 3.149 ? . 2_465
H(6) H(15) 3.001 ? . 1_454
H(6) H(31) 2.563 ? . 1_454
H(7) O(2) 2.521 ? . 2_565
H(7) C(4) 3.474 ? . 2_465
H(7) C(5) 3.439 ? . 2_465
H(7) C(6) 3.560 ? . 2_465
H(7) H(4) 2.843 ? . 2_465
H(7) H(5) 3.064 ? . 2_465
H(7) H(6) 3.149 ? . 2_465
H(7) H(7) 3.592 ? . 2_465
H(7) H(15) 3.074 ? . 1_454
H(8) O(4) 2.847 ? . 1_454
H(8) C(24) 3.262 ? . 1_454
H(8) C(25) 3.226 ? . 1_454
H(8) H(29) 3.326 ? . 1_454
H(8) H(30) 2.755 ? . 1_454
H(9) C(16) 3.366 ? . .
H(9) C(17) 3.555 ? . .
H(9) C(18) 3.323 ? . .
H(9) C(19) 3.134 ? . .
H(9) C(28) 3.568 ? . .
H(9) H(16) 3.194 ? . .
H(9) H(20) 3.341 ? . .
H(9) H(22) 2.927 ? . .
H(9) H(23) 2.432 ? . .
H(10) O(3) 3.499 ? . 1_454
H(10) H(17) 3.536 ? . 1_554
H(10) H(18) 3.412 ? . 1_554
H(10) H(20) 3.112 ? . .
H(10) H(22) 3.037 ? . .
H(10) H(23) 3.583 ? . .
H(10) H(25) 3.124 ? . 1_454
H(10) H(30) 2.695 ? . 1_454
H(11) O(4) 2.547 ? . 1_554
H(11) C(25) 3.512 ? . 1_554
H(11) H(3) 2.985 ? . 1_655
H(11) H(18) 3.194 ? . 1_554
H(11) H(22) 3.185 ? . .
H(11) H(23) 3.189 ? . .
H(11) H(31) 3.086 ? . 1_554
H(12) C(2) 3.515 ? . 1_554
H(12) C(3) 3.099 ? . 1_554
H(12) C(14) 3.450 ? . 1_554
H(12) H(1) 2.948 ? . 1_554
H(12) H(2) 2.606 ? . 1_554
H(12) H(18) 3.046 ? . 1_554
H(12) H(31) 2.821 ? . 1_554
H(13) O(2) 2.965 ? . 2_565
H(13) C(2) 3.473 ? . 2_566
H(13) C(3) 3.428 ? . 2_566
H(13) C(14) 3.440 ? . 2_566
H(13) H(2) 2.742 ? . 2_566
H(13) H(31) 3.365 ? . 2_566
H(14) O(1) 3.152 ? . 1_656
H(14) H(3) 3.577 ? . 1_655
H(14) H(4) 3.500 ? . 1_655
H(14) H(16) 2.825 ? . .
H(14) H(23) 2.806 ? . .
H(15) O(1) 3.553 ? . 1_656
H(15) C(4) 3.238 ? . 2_566
H(15) C(5) 3.345 ? . 2_566
H(15) C(6) 3.397 ? . 1_656
H(15) H(2) 3.232 ? . 2_566
H(15) H(4) 3.426 ? . 1_655
H(15) H(4) 2.615 ? . 2_566
H(15) H(5) 2.665 ? . 2_566
H(15) H(6) 3.001 ? . 1_656
H(15) H(7) 3.074 ? . 1_656
H(16) O(1) 2.855 ? . 1_656
H(16) C(7) 3.564 ? . 1_656
H(16) C(13) 3.353 ? . .
H(16) C(14) 2.974 ? . .
H(16) H(9) 3.194 ? . .
H(16) H(14) 2.825 ? . .
H(16) H(31) 2.798 ? . .
H(17) O(3) 3.086 ? . 1_455
H(17) C(18) 3.510 ? . 1_556
H(17) H(10) 3.536 ? . 1_556
H(17) H(19) 2.978 ? . 2_556
H(17) H(22) 2.685 ? . 1_556
H(17) H(26) 3.541 ? . 2_556
H(18) C(2) 3.430 ? . .
H(18) C(10) 3.504 ? . 1_556
H(18) C(14) 3.417 ? . .
H(18) C(20) 3.565 ? . 1_455
H(18) H(1) 3.017 ? . .
H(18) H(10) 3.412 ? . 1_556
H(18) H(11) 3.194 ? . 1_556
H(18) H(12) 3.046 ? . 1_556
H(18) H(24) 3.249 ? . 1_455
H(18) H(25) 3.154 ? . 1_455
H(18) H(31) 3.196 ? . .
H(19) O(3) 3.069 ? . 2_656
H(19) C(17) 3.287 ? . 2_555
H(19) C(18) 3.408 ? . 2_555
H(19) H(17) 2.978 ? . 2_556
H(19) H(19) 2.994 ? . 2_555
H(19) H(20) 3.094 ? . 2_555
H(19) H(21) 3.107 ? . 2_555
H(19) H(22) 3.308 ? . 2_555
H(19) H(27) 2.669 ? . 2_556
H(20) O(3) 2.923 ? . 1_454
H(20) H(9) 3.341 ? . .
H(20) H(10) 3.112 ? . .
H(20) H(19) 3.094 ? . 2_555
H(20) H(21) 3.219 ? . 2_555
H(20) H(27) 3.000 ? . 2_556
H(20) H(28) 3.420 ? . 1_454
H(20) H(30) 3.039 ? . 1_454
H(21) O(3) 2.937 ? . 2_656
H(21) C(24) 3.373 ? . 1_554
H(21) H(19) 3.107 ? . 2_555
H(21) H(20) 3.219 ? . 2_555
H(21) H(27) 3.224 ? . 1_554
H(21) H(28) 3.268 ? . 2_656
H(21) H(29) 2.632 ? . 1_554
H(22) O(4) 2.929 ? . 1_554
H(22) C(9) 3.339 ? . .
H(22) C(24) 3.458 ? . 1_554
H(22) C(25) 3.143 ? . 1_554
H(22) C(27) 3.487 ? . 1_554
H(22) H(9) 2.927 ? . .
H(22) H(10) 3.037 ? . .
H(22) H(11) 3.185 ? . .
H(22) H(17) 2.685 ? . 1_554
H(22) H(19) 3.308 ? . 2_555
H(22) H(27) 3.499 ? . 1_554
H(22) H(29) 2.971 ? . 1_554
H(23) O(1) 3.311 ? . 1_656
H(23) O(4) 3.580 ? . 1_554
H(23) C(9) 3.278 ? . .
H(23) H(9) 2.432 ? . .
H(23) H(10) 3.583 ? . .
H(23) H(11) 3.189 ? . .
H(23) H(14) 2.806 ? . .
H(24) C(24) 3.444 ? . 1_554
H(24) C(27) 3.587 ? . 1_655
H(24) C(28) 3.234 ? . 1_655
H(24) H(1) 3.281 ? . 1_655
H(24) H(18) 3.249 ? . 1_655
H(24) H(26) 3.575 ? . 2_656
H(24) H(28) 3.576 ? . 2_656
H(24) H(29) 2.533 ? . 1_554
H(24) H(32) 2.496 ? . 1_655
H(25) O(1) 2.510 ? . 1_656
H(25) C(3) 3.589 ? . 1_655
H(25) C(7) 3.597 ? . 1_656
H(25) H(1) 2.676 ? . 1_655
H(25) H(10) 3.124 ? . 1_656
H(25) H(18) 3.154 ? . 1_655
H(25) H(32) 3.551 ? . 1_655
H(26) O(3) 2.601 ? . 2_656
H(26) C(21) 3.257 ? . 2_656
H(26) C(28) 3.233 ? . 2_556
H(26) H(17) 3.541 ? . 2_556
H(26) H(24) 3.575 ? . 2_656
H(26) H(32) 2.827 ? . 2_556
H(27) C(16) 3.215 ? . 2_556
H(27) C(17) 3.069 ? . 2_556
H(27) C(28) 3.225 ? . 2_556
H(27) H(19) 2.669 ? . 2_556
H(27) H(20) 3.000 ? . 2_556
H(27) H(21) 3.224 ? . 1_556
H(27) H(22) 3.499 ? . 1_556
H(27) H(28) 3.136 ? . 2_657
H(27) H(32) 2.823 ? . 2_556
H(28) C(23) 3.097 ? . 2_657
H(28) C(24) 3.414 ? . 2_657
H(28) H(20) 3.420 ? . 1_656
H(28) H(21) 3.268 ? . 2_656
H(28) H(24) 3.576 ? . 2_656
H(28) H(27) 3.136 ? . 2_657
H(28) H(28) 2.471 ? . 2_657
H(28) H(29) 2.893 ? . 2_657
H(28) H(32) 2.916 ? . 2_556
H(29) C(18) 3.160 ? . 1_556
H(29) C(20) 3.394 ? . 1_556
H(29) H(8) 3.326 ? . 1_656
H(29) H(21) 2.632 ? . 1_556
H(29) H(22) 2.971 ? . 1_556
H(29) H(24) 2.533 ? . 1_556
H(29) H(28) 2.893 ? . 2_657
H(29) H(32) 2.780 ? . 1_656
H(30) O(1) 3.339 ? . 1_656
H(30) C(7) 3.581 ? . 1_656
H(30) C(8) 3.308 ? . 1_656
H(30) C(9) 3.339 ? . 1_656
H(30) H(8) 2.755 ? . 1_656
H(30) H(10) 2.695 ? . 1_656
H(30) H(20) 3.039 ? . 1_656
H(30) H(32) 3.204 ? . 1_656
H(31) O(2) 3.199 ? . 1_556
H(31) O(4) 3.487 ? . .
H(31) C(6) 3.427 ? . 1_656
H(31) C(10) 3.309 ? . 1_556
H(31) C(26) 3.568 ? . .
H(31) H(5) 2.822 ? . 2_566
H(31) H(6) 2.563 ? . 1_656
H(31) H(11) 3.086 ? . 1_556
H(31) H(12) 2.821 ? . 1_556
H(31) H(13) 3.365 ? . 2_566
H(31) H(16) 2.798 ? . .
H(31) H(18) 3.196 ? . .
H(32) O(3) 3.451 ? . 1_455
H(32) C(20) 3.296 ? . 1_455
H(32) C(22) 3.466 ? . 2_556
H(32) C(23) 3.178 ? . 2_556
H(32) C(24) 3.416 ? . 1_454
H(32) H(24) 2.496 ? . 1_455
H(32) H(25) 3.551 ? . 1_455
H(32) H(26) 2.827 ? . 2_556
H(32) H(27) 2.823 ? . 2_556
H(32) H(28) 2.916 ? . 2_556
H(32) H(29) 2.780 ? . 1_454
H(32) H(30) 3.204 ? . 1_454

loop_
_geom_torsion_atom_site_label_1
_geom_torsion_atom_site_label_2
_geom_torsion_atom_site_label_3
_geom_torsion_atom_site_label_4
_geom_torsion
_geom_torsion_publ_flag
_geom_torsion_site_symmetry_1
_geom_torsion_site_symmetry_2
_geom_torsion_site_symmetry_3
_geom_torsion_site_symmetry_4
C(2) C(1) C(5) C(4) -31.72(16) ? . . . .
C(2) C(1) C(5) C(6) -151.98(16) ? . . . .
C(5) C(1) C(2) C(3) 29.7(2) ? . . . .
C(5) C(1) C(2) C(14) -139.57(18) ? . . . .
C(2) C(1) C(8) C(7) 141.06(18) ? . . . .
C(2) C(1) C(8) C(9) -92.3(2) ? . . . .
C(8) C(1) C(2) C(3) -81.3(2) ? . . . .
C(8) C(1) C(2) C(14) 109.4(2) ? . . . .
C(2) C(1) C(12) C(11) 143.46(18) ? . . . .
C(2) C(1) C(12) C(13) 21.94(19) ? . . . .
C(12) C(1) C(2) C(3) 155.08(18) ? . . . .
C(12) C(1) C(2) C(14) -14.2(2) ? . . . .
C(5) C(1) C(8) C(7) 29.8(2) ? . . . .
C(5) C(1) C(8) C(9) 156.50(19) ? . . . .
C(8) C(1) C(5) C(4) 87.47(18) ? . . . .
C(8) C(1) C(5) C(6) -32.8(2) ? . . . .
C(5) C(1) C(12) C(11) -102.7(2) ? . . . .
C(5) C(1) C(12) C(13) 135.76(18) ? . . . .
C(12) C(1) C(5) C(4) -145.38(17) ? . . . .
C(12) C(1) C(5) C(6) 94.36(19) ? . . . .
C(8) C(1) C(12) C(11) 19.4(2) ? . . . .
C(8) C(1) C(12) C(13) -102.15(17) ? . . . .
C(12) C(1) C(8) C(7) -101.21(18) ? . . . .
C(12) C(1) C(8) C(9) 25.5(2) ? . . . .
C(1) C(2) C(3) C(4) -15.1(2) ? . . . .
C(1) C(2) C(14) C(13) -0.6(2) ? . . . .
C(3) C(2) C(14) C(13) -166.0(2) ? . . . .
C(14) C(2) C(3) C(4) 150.5(2) ? . . . .
C(2) C(3) C(4) C(5) -5.8(2) ? . . . .
C(3) C(4) C(5) C(1) 23.5(2) ? . . . .
C(3) C(4) C(5) C(6) 138.6(2) ? . . . .
C(1) C(5) C(6) C(7) 22.9(2) ? . . . .
C(4) C(5) C(6) C(7) -90.6(2) ? . . . .
C(5) C(6) C(7) O(1) 176.9(2) ? . . . .
C(5) C(6) C(7) C(8) -3.7(2) ? . . . .
O(1) C(7) C(8) C(1) 162.6(2) ? . . . .
O(1) C(7) C(8) C(9) 35.4(3) ? . . . .
C(6) C(7) C(8) C(1) -16.7(2) ? . . . .
C(6) C(7) C(8) C(9) -143.94(19) ? . . . .
C(1) C(8) C(9) C(10) -58.1(2) ? . . . .
C(7) C(8) C(9) C(10) 63.6(2) ? . . . .
C(8) C(9) C(10) C(11) 44.1(2) ? . . . .
C(9) C(10) C(11) O(2) 178.4(2) ? . . . .
C(9) C(10) C(11) C(12) 0.5(2) ? . . . .
O(2) C(11) C(12) C(1) 148.84(19) ? . . . .
O(2) C(11) C(12) C(13) -93.3(2) ? . . . .
C(10) C(11) C(12) C(1) -33.2(2) ? . . . .
C(10) C(11) C(12) C(13) 84.7(2) ? . . . .
C(1) C(12) C(13) C(14) -22.5(2) ? . . . .
C(11) C(12) C(13) C(14) -148.28(18) ? . . . .
C(12) C(13) C(14) C(2) 15.0(2) ? . . . .
C(16) C(15) C(19) C(18) -30.65(18) ? . . . .
C(16) C(15) C(19) C(20) -152.02(15) ? . . . .
C(19) C(15) C(16) C(17) 35.46(19) ? . . . .
C(19) C(15) C(16) C(28) -135.14(19) ? . . . .
C(16) C(15) C(22) C(21) 136.83(17) ? . . . .
C(16) C(15) C(22) C(23) -99.21(19) ? . . . .
C(22) C(15) C(16) C(17) -74.9(2) ? . . . .
C(22) C(15) C(16) C(28) 114.5(2) ? . . . .
C(16) C(15) C(26) C(25) 140.17(18) ? . . . .
C(16) C(15) C(26) C(27) 17.91(18) ? . . . .
C(26) C(15) C(16) C(17) 159.78(16) ? . . . .
C(26) C(15) C(16) C(28) -10.8(2) ? . . . .
C(19) C(15) C(22) C(21) 26.65(15) ? . . . .
C(19) C(15) C(22) C(23) 150.61(14) ? . . . .
C(22) C(15) C(19) C(18) 88.37(15) ? . . . .
C(22) C(15) C(19) C(20) -33.01(16) ? . . . .
C(19) C(15) C(26) C(25) -107.45(19) ? . . . .
C(19) C(15) C(26) C(27) 130.30(16) ? . . . .
C(26) C(15) C(19) C(18) -143.25(15) ? . . . .
C(26) C(15) C(19) C(20) 95.37(18) ? . . . .
C(22) C(15) C(26) C(25) 15.1(2) ? . . . .
C(22) C(15) C(26) C(27) -107.18(17) ? . . . .
C(26) C(15) C(22) C(21) -104.43(18) ? . . . .
C(26) C(15) C(22) C(23) 19.5(2) ? . . . .
C(15) C(16) C(17) C(18) -24.8(2) ? . . . .
C(15) C(16) C(28) C(27) -1.7(2) ? . . . .
C(17) C(16) C(28) C(27) -168.9(2) ? . . . .
C(28) C(16) C(17) C(18) 142.7(2) ? . . . .
C(16) C(17) C(18) C(19) 3.9(2) ? . . . .
C(17) C(18) C(19) C(15) 16.9(2) ? . . . .
C(17) C(18) C(19) C(20) 132.7(2) ? . . . .
C(15) C(19) C(20) C(21) 26.2(2) ? . . . .
C(18) C(19) C(20) C(21) -88.1(2) ? . . . .
C(19) C(20) C(21) O(3) 172.9(2) ? . . . .
C(19) C(20) C(21) C(22) -9.1(2) ? . . . .
O(3) C(21) C(22) C(15) 166.58(19) ? . . . .
O(3) C(21) C(22) C(23) 40.8(2) ? . . . .
C(20) C(21) C(22) C(15) -11.54(19) ? . . . .
C(20) C(21) C(22) C(23) -137.27(17) ? . . . .
C(15) C(22) C(23) C(24) -55.7(2) ? . . . .
C(21) C(22) C(23) C(24) 64.6(2) ? . . . .
C(22) C(23) C(24) C(25) 57.5(2) ? . . . .
C(23) C(24) C(25) O(4) 155.1(2) ? . . . .
C(23) C(24) C(25) C(26) -23.4(3) ? . . . .
O(4) C(25) C(26) C(15) 168.2(2) ? . . . .
O(4) C(25) C(26) C(27) -71.7(2) ? . . . .
C(24) C(25) C(26) C(15) -13.3(3) ? . . . .
C(24) C(25) C(26) C(27) 106.7(2) ? . . . .
C(15) C(26) C(27) C(28) -18.9(2) ? . . . .
C(25) C(26) C(27) C(28) -147.28(17) ? . . . .
C(26) C(27) C(28) C(16) 13.3(2) ? . . . .
